data_4340807
loop_
_publ_author_name
'Schweinfurth, David'
'Demeshko, Serhiy'
'Hohloch, Stephan'
'Steinmetz, Marc'
'Brandenburg, Jan Gerit'
'Dechert, Sebastian'
'Meyer, Franc'
'Grimme, Stefan'
'Sarkar, Biprajit'

_publ_section_title
;
 Spin Crossover in Fe(II) and Co(II) Complexes with the Same Click-Derived
 Tripodal Ligand.
;
_journal_issue 16
_journal_name_full 'Inorganic chemistry'
_journal_page_first 8203
_journal_page_last 8212
_journal_paper_doi 10.1021/ic500264k
_journal_volume 53
_journal_year 2014
_chemical_formula_moiety 'C60 H60 Fe N20 2+, 2(C2 H6 O), 2(B F4)'
_chemical_formula_sum 'C64 H72 B2 F8 Fe N20 O2'
_chemical_formula_weight 1382.89
_chemical_name_systematic
;
 ?
;
_space_group_IT_number 14
_symmetry_cell_setting monoclinic
_symmetry_space_group_name_Hall '-P 2ybc'
_symmetry_space_group_name_H-M 'P 1 21/c 1'
_atom_sites_solution_hydrogens geom
_atom_sites_solution_primary direct
_atom_sites_solution_secondary difmap
_audit_creation_method SHELXL-97
_cell_angle_alpha 90.00
_cell_angle_beta 106.798(4)
_cell_angle_gamma 90.00
_cell_formula_units_Z 2
_cell_length_a 14.0803(8)
_cell_length_b 15.3498(9)
_cell_length_c 16.0912(9)
_cell_measurement_reflns_used 36964
_cell_measurement_temperature 133(2)
_cell_measurement_theta_max 25.70
_cell_measurement_theta_min 1.51
_cell_volume 3329.4(3)
_computing_cell_refinement 'X-AREA (Stoe & Cie, 2002)'
_computing_data_collection 'X-AREA (Stoe & Cie, 2002)'
_computing_data_reduction 'X-AREA (Stoe & Cie, 2002)'
_computing_molecular_graphics 'DIAMOND (Brandenburg, 2001)'
_computing_publication_material 'SHELXL-97 (Sheldrick, 1997)'
_computing_structure_refinement 'SHELXL-97 (Sheldrick, 1997)'
_computing_structure_solution 'SHELXS-97 (Sheldrick, 1990)'
_diffrn_ambient_temperature 133(2)
_diffrn_measured_fraction_theta_full 0.993
_diffrn_measured_fraction_theta_max 0.993
_diffrn_measurement_device_type 'Stoe IPDS II'
_diffrn_measurement_method \w
_diffrn_radiation_monochromator graphite
_diffrn_radiation_source 'fine-focus sealed tube'
_diffrn_radiation_type MoK\a
_diffrn_radiation_wavelength 0.71073
_diffrn_reflns_av_R_equivalents 0.0813
_diffrn_reflns_av_sigmaI/netI 0.0448
_diffrn_reflns_limit_h_max 16
_diffrn_reflns_limit_h_min -17
_diffrn_reflns_limit_k_max 18
_diffrn_reflns_limit_k_min -18
_diffrn_reflns_limit_l_max 19
_diffrn_reflns_limit_l_min -19
_diffrn_reflns_number 36964
_diffrn_reflns_theta_full 25.70
_diffrn_reflns_theta_max 25.70
_diffrn_reflns_theta_min 1.51
_exptl_absorpt_coefficient_mu 0.310
_exptl_absorpt_correction_T_max 0.9090
_exptl_absorpt_correction_T_min 0.7303
_exptl_absorpt_correction_type numerical
_exptl_absorpt_process_details 'X-RED (Stoe & Cie, 2002)'
_exptl_crystal_colour colorless
_exptl_crystal_density_diffrn 1.379
_exptl_crystal_density_method 'not measured'
_exptl_crystal_description block
_exptl_crystal_F_000 1440
_exptl_crystal_size_max 0.55
_exptl_crystal_size_mid 0.52
_exptl_crystal_size_min 0.50
_refine_diff_density_max 1.406
_refine_diff_density_min -0.740
_refine_diff_density_rms 0.098
_refine_ls_extinction_method none
_refine_ls_goodness_of_fit_ref 1.106
_refine_ls_hydrogen_treatment constr
_refine_ls_matrix_type full
_refine_ls_number_parameters 435
_refine_ls_number_reflns 6288
_refine_ls_number_restraints 58
_refine_ls_restrained_S_all 1.126
_refine_ls_R_factor_all 0.1193
_refine_ls_R_factor_gt 0.0990
_refine_ls_shift/su_max 0.000
_refine_ls_shift/su_mean 0.000
_refine_ls_structure_factor_coef Fsqd
_refine_ls_weighting_details 'calc w=1/[\s^2^(Fo^2^)+(0.1113P)^2^+11.9582P] where P=(Fo^2^+2Fc^2^)/3'
_refine_ls_weighting_scheme calc
_refine_ls_wR_factor_gt 0.2535
_refine_ls_wR_factor_ref 0.2688
_reflns_number_gt 4992
_reflns_number_total 6288
_reflns_threshold_expression >2sigma(I)
_cod_data_source_file ic500264k_si_004.cif
_cod_data_source_block ew13neu
_cod_depositor_comments
;
The following automatic conversions were performed:

'_symmetry_cell_setting' value 'Monoclinic' changed to 'monoclinic'
according to
/usr/data/users/saulius/crontab/automatic-downloads/rss-feeds/ACS/lib/dictionaries/cif_core.dic
dictionary named 'cif_core.dic' version 2.4.2 from 2011-04-26.

Automatic conversion script
Id: cif_fix_values 2281 2013-09-26 08:29:07Z andrius 

 Adding full bibliography for 4340804--4340809.cif.
;
_cod_original_sg_symbol_H-M 'P 21/c'
_cod_database_code 4340807

loop_
_symmetry_equiv_pos_as_xyz
'x, y, z'
'-x, y+1/2, -z+1/2'
'-x, -y, -z'
'x, -y-1/2, z-1/2'

loop_
_atom_site_label
_atom_site_type_symbol
_atom_site_fract_x
_atom_site_fract_y
_atom_site_fract_z
_atom_site_U_iso_or_equiv
_atom_site_adp_type
_atom_site_occupancy
_atom_site_symmetry_multiplicity
_atom_site_calc_flag
_atom_site_refinement_flags
_atom_site_disorder_assembly
_atom_site_disorder_group
Fe1 Fe 0.5000 0.5000 0.5000 0.0302(3) Uani 1 2 d S . .
N1 N 0.6312(3) 0.5927(3) 0.5077(3) 0.0322(9) Uani 1 1 d . . .
N11 N 0.5152(3) 0.5075(3) 0.3729(3) 0.0355(9) Uani 1 1 d . . .
N12 N 0.4613(4) 0.4708(3) 0.2995(3) 0.0395(10) Uani 1 1 d . . .
N13 N 0.5235(4) 0.4562(3) 0.2535(3) 0.0397(10) Uani 1 1 d . . .
N21 N 0.4305(3) 0.6260(3) 0.4917(3) 0.0343(9) Uani 1 1 d . . .
N22 N 0.3466(3) 0.6529(3) 0.5034(3) 0.0357(10) Uani 1 1 d . . .
N23 N 0.3540(3) 0.7400(3) 0.5087(3) 0.0340(9) Uani 1 1 d . . .
N31 N 0.8762(4) 0.6071(3) 0.6031(3) 0.0480(12) Uani 1 1 d . . .
N32 N 0.9473(4) 0.6619(4) 0.6032(4) 0.0512(13) Uani 1 1 d . . .
N33 N 0.9097(3) 0.7423(3) 0.6024(3) 0.0456(11) Uani 1 1 d . . .
C10 C 0.6848(4) 0.5534(3) 0.4499(3) 0.0366(11) Uani 1 1 d . . .
H10A H 0.7288 0.5078 0.4805 0.080 Uiso 1 1 calc R . .
H10B H 0.7243 0.5975 0.4321 0.080 Uiso 1 1 calc R . .
C11 C 0.6097(4) 0.5162(3) 0.3715(3) 0.0342(11) Uani 1 1 d . . .
C12 C 0.6163(4) 0.4834(3) 0.2940(4) 0.0392(12) Uani 1 1 d . . .
H12 H 0.6719 0.4807 0.2740 0.080 Uiso 1 1 calc R . .
C13 C 0.4872(5) 0.4050(4) 0.1716(4) 0.0473(14) Uani 1 1 d . . .
H13A H 0.4464 0.4414 0.1258 0.080 Uiso 1 1 calc R . .
H13B H 0.5428 0.3836 0.1534 0.080 Uiso 1 1 calc R . .
C14 C 0.4278(4) 0.3307(3) 0.1892(3) 0.0364(11) Uani 1 1 d . . .
C15 C 0.4746(4) 0.2647(4) 0.2460(4) 0.0425(13) Uani 1 1 d . . .
H15 H 0.5433 0.2650 0.2684 0.080 Uiso 1 1 calc R . .
C16 C 0.4206(5) 0.1989(4) 0.2696(4) 0.0494(15) Uani 1 1 d . . .
H16 H 0.4526 0.1556 0.3078 0.080 Uiso 1 1 calc R . .
C17 C 0.3171(5) 0.1983(4) 0.2354(4) 0.0503(15) Uani 1 1 d . . .
H17 H 0.2799 0.1551 0.2519 0.080 Uiso 1 1 calc R . .
C18 C 0.2708(4) 0.2613(4) 0.1775(4) 0.0505(15) Uani 1 1 d . . .
H18 H 0.2023 0.2594 0.1533 0.080 Uiso 1 1 calc R . .
C19 C 0.3252(4) 0.3278(4) 0.1550(4) 0.0430(13) Uani 1 1 d . . .
H19 H 0.2927 0.3709 0.1166 0.080 Uiso 1 1 calc R . .
C20 C 0.5872(4) 0.6778(3) 0.4707(3) 0.0326(11) Uani 1 1 d . . .
H20A H 0.6334 0.7244 0.4952 0.080 Uiso 1 1 calc R . .
H20B H 0.5765 0.6776 0.4084 0.080 Uiso 1 1 calc R . .
C21 C 0.4914(4) 0.6946(3) 0.4894(3) 0.0318(10) Uani 1 1 d . . .
C22 C 0.4421(4) 0.7686(3) 0.5010(3) 0.0348(11) Uani 1 1 d . . .
H22 H 0.4643 0.8259 0.5031 0.080 Uiso 1 1 calc R . .
C23 C 0.2682(4) 0.7911(4) 0.5193(4) 0.0431(13) Uani 1 1 d . . .
H23A H 0.2074 0.7677 0.4807 0.080 Uiso 1 1 calc R . .
H23B H 0.2744 0.8510 0.5025 0.080 Uiso 1 1 calc R . .
C24 C 0.2618(4) 0.7891(4) 0.6106(4) 0.0396(12) Uani 1 1 d . . .
C25 C 0.2306(4) 0.7149(4) 0.6449(4) 0.0460(13) Uani 1 1 d . . .
H25 H 0.2160 0.6647 0.6113 0.080 Uiso 1 1 calc R . .
C26 C 0.2211(5) 0.7143(5) 0.7268(4) 0.0552(16) Uani 1 1 d . . .
H26 H 0.1992 0.6643 0.7482 0.080 Uiso 1 1 calc R . .
C27 C 0.2438(5) 0.7877(6) 0.7776(4) 0.066(2) Uani 1 1 d . . .
H27 H 0.2374 0.7874 0.8335 0.080 Uiso 1 1 calc R . .
C28 C 0.2759(6) 0.8617(6) 0.7456(5) 0.070(2) Uani 1 1 d . . .
H28 H 0.2912 0.9113 0.7801 0.080 Uiso 1 1 calc R . .
C29 C 0.2857(5) 0.8630(4) 0.6626(4) 0.0554(16) Uani 1 1 d . . .
H29 H 0.3081 0.9130 0.6416 0.080 Uiso 1 1 calc R . .
C30 C 0.6978(4) 0.6049(3) 0.5975(3) 0.0360(11) Uani 1 1 d . . .
H30A H 0.7139 0.5482 0.6244 0.080 Uiso 1 1 calc R . .
H30B H 0.6622 0.6372 0.6309 0.080 Uiso 1 1 calc R . .
C31 C 0.7923(4) 0.6520(3) 0.6023(3) 0.0359(11) Uani 1 1 d . . .
C32 C 0.8133(4) 0.7394(4) 0.6019(4) 0.0421(13) Uani 1 1 d . . .
H32 H 0.7709 0.7860 0.6015 0.080 Uiso 1 1 calc R . .
C33 C 0.9691(5) 0.8195(4) 0.5948(4) 0.0541(16) Uani 1 1 d . . .
H33A H 1.0373 0.8101 0.6289 0.080 Uiso 1 1 calc R . .
H33B H 0.9442 0.8696 0.6187 0.080 Uiso 1 1 calc R . .
C34 C 0.9665(4) 0.8391(5) 0.5016(4) 0.0560(17) Uani 1 1 d . . .
C35 C 1.0084(5) 0.7800(6) 0.4555(5) 0.0636(19) Uani 1 1 d . . .
H35 H 1.0353 0.7281 0.4816 0.080 Uiso 1 1 calc R . .
C36 C 1.0102(6) 0.7978(8) 0.3728(5) 0.086(3) Uani 1 1 d . . .
H36 H 1.0385 0.7584 0.3431 0.080 Uiso 1 1 calc R . .
C37 C 0.9702(8) 0.8739(10) 0.3341(7) 0.107(4) Uani 1 1 d . . .
H37 H 0.9723 0.8857 0.2779 0.080 Uiso 1 1 calc R . .
C38 C 0.9280(8) 0.9320(7) 0.3748(7) 0.102(4) Uani 1 1 d . . .
H38 H 0.9015 0.9834 0.3471 0.080 Uiso 1 1 calc R . .
C39 C 0.9242(6) 0.9142(5) 0.4620(6) 0.080(3) Uani 1 1 d . . .
H39 H 0.8936 0.9530 0.4905 0.080 Uiso 1 1 calc R . .
B1A B 0.6879(6) 0.9758(5) 0.5744(5) 0.036(3) Uiso 0.586(9) 1 d PD A 1
F1A F 0.7745(5) 0.9378(5) 0.6258(5) 0.081(3) Uiso 0.586(9) 1 d PD A 1
F2A F 0.7012(6) 0.9938(5) 0.4945(4) 0.071(2) Uiso 0.586(9) 1 d PD A 1
F3A F 0.6756(5) 1.0533(5) 0.6140(5) 0.071(2) Uiso 0.586(9) 1 d PD A 1
F4A F 0.6064(7) 0.9258(7) 0.5742(6) 0.103(3) Uiso 0.586(9) 1 d PD A 1
B1B B 0.6770(8) 0.9726(6) 0.5574(8) 0.064(8) Uiso 0.414(9) 1 d PD A 2
F1B F 0.6938(13) 1.0091(11) 0.6382(9) 0.154(8) Uiso 0.414(9) 1 d PD A 2
F2B F 0.7665(9) 0.9587(10) 0.5411(10) 0.127(6) Uiso 0.414(9) 1 d PD A 2
F3B F 0.6311(6) 0.8929(5) 0.5510(5) 0.045(2) Uiso 0.414(9) 1 d PD A 2
F4B F 0.6239(8) 1.0289(7) 0.4953(7) 0.087(4) Uiso 0.414(9) 1 d PD A 2
O1 O 0.9096(9) 0.9663(9) 0.8749(8) 0.189(5) Uani 1 1 d . . .
H1 H 0.9339 1.0126 0.8963 0.283 Uiso 1 1 calc R . .
C42 C 0.9623(10) 0.9353(8) 0.8130(8) 0.118(4) Uani 1 1 d . . .
H42A H 0.9572 0.9777 0.7673 0.142 Uiso 1 1 calc R . .
H42B H 0.9344 0.8805 0.7869 0.142 Uiso 1 1 calc R . .
C43 C 1.0676(7) 0.9235(6) 0.8651(9) 0.118(5) Uani 1 1 d . . .
H43A H 1.1057 0.9038 0.8280 0.177 Uiso 1 1 calc R . .
H43B H 1.0712 0.8811 0.9098 0.177 Uiso 1 1 calc R . .
H43C H 1.0937 0.9780 0.8911 0.177 Uiso 1 1 calc R . .

loop_
_atom_site_aniso_label
_atom_site_aniso_U_11
_atom_site_aniso_U_22
_atom_site_aniso_U_33
_atom_site_aniso_U_23
_atom_site_aniso_U_13
_atom_site_aniso_U_12
Fe1 0.0372(6) 0.0175(5) 0.0363(5) -0.0020(4) 0.0113(4) -0.0034(4)
N1 0.035(2) 0.023(2) 0.036(2) 0.0027(17) 0.0064(17) -0.0016(17)
N11 0.047(2) 0.025(2) 0.036(2) -0.0021(17) 0.0126(19) -0.0050(18)
N12 0.049(3) 0.029(2) 0.040(2) -0.0066(18) 0.013(2) -0.008(2)
N13 0.054(3) 0.029(2) 0.039(2) -0.0054(18) 0.018(2) -0.011(2)
N21 0.040(2) 0.023(2) 0.039(2) -0.0016(17) 0.0113(19) -0.0059(18)
N22 0.037(2) 0.028(2) 0.042(2) 0.0005(18) 0.0114(19) -0.0014(18)
N23 0.039(2) 0.024(2) 0.040(2) 0.0028(17) 0.0119(19) 0.0039(17)
N31 0.036(2) 0.046(3) 0.058(3) 0.008(2) 0.008(2) 0.005(2)
N32 0.036(3) 0.053(3) 0.061(3) 0.002(2) 0.008(2) 0.005(2)
N33 0.036(2) 0.047(3) 0.050(3) 0.000(2) 0.008(2) -0.005(2)
C10 0.040(3) 0.028(2) 0.041(3) -0.001(2) 0.011(2) -0.003(2)
C11 0.042(3) 0.017(2) 0.047(3) 0.0017(19) 0.017(2) 0.0013(19)
C12 0.051(3) 0.024(2) 0.044(3) 0.001(2) 0.017(3) -0.003(2)
C13 0.062(4) 0.043(3) 0.038(3) -0.009(2) 0.016(3) -0.010(3)
C14 0.046(3) 0.028(2) 0.035(3) -0.008(2) 0.010(2) -0.001(2)
C15 0.039(3) 0.038(3) 0.043(3) -0.006(2) 0.000(2) -0.004(2)
C16 0.067(4) 0.033(3) 0.040(3) -0.005(2) 0.002(3) -0.003(3)
C17 0.057(4) 0.036(3) 0.063(4) -0.013(3) 0.025(3) -0.012(3)
C18 0.037(3) 0.050(3) 0.063(4) -0.014(3) 0.012(3) -0.004(3)
C19 0.050(3) 0.033(3) 0.043(3) -0.003(2) 0.007(3) 0.010(2)
C20 0.034(3) 0.020(2) 0.042(3) 0.002(2) 0.009(2) -0.0013(19)
C21 0.038(3) 0.023(2) 0.032(2) -0.0003(19) 0.007(2) -0.004(2)
C22 0.043(3) 0.025(2) 0.037(3) 0.002(2) 0.010(2) -0.001(2)
C23 0.039(3) 0.039(3) 0.051(3) 0.007(2) 0.013(2) 0.013(2)
C24 0.032(3) 0.036(3) 0.048(3) -0.001(2) 0.007(2) 0.004(2)
C25 0.041(3) 0.042(3) 0.053(3) 0.009(3) 0.011(3) 0.006(2)
C26 0.048(4) 0.062(4) 0.055(4) 0.016(3) 0.016(3) 0.003(3)
C27 0.053(4) 0.107(6) 0.039(3) 0.002(4) 0.014(3) 0.003(4)
C28 0.069(5) 0.078(5) 0.060(4) -0.025(4) 0.017(4) -0.010(4)
C29 0.062(4) 0.046(3) 0.059(4) -0.006(3) 0.018(3) -0.004(3)
C30 0.040(3) 0.030(3) 0.034(3) 0.003(2) 0.006(2) -0.001(2)
C31 0.035(3) 0.036(3) 0.037(3) 0.000(2) 0.009(2) -0.002(2)
C32 0.032(3) 0.042(3) 0.051(3) -0.007(2) 0.011(2) -0.006(2)
C33 0.039(3) 0.053(4) 0.066(4) -0.006(3) 0.008(3) -0.016(3)
C34 0.031(3) 0.070(4) 0.059(4) 0.007(3) 0.000(3) -0.015(3)
C35 0.038(3) 0.094(6) 0.057(4) 0.003(4) 0.011(3) -0.007(3)
C36 0.050(4) 0.145(9) 0.059(5) -0.006(5) 0.011(4) -0.030(5)
C37 0.090(7) 0.145(11) 0.068(6) 0.017(7) -0.006(5) -0.068(8)
C38 0.092(7) 0.086(7) 0.096(7) 0.034(6) -0.027(6) -0.052(6)
C39 0.059(4) 0.057(4) 0.101(6) 0.008(4) -0.015(4) -0.026(4)
O1 0.160(9) 0.224(13) 0.196(11) -0.011(9) 0.074(9) -0.084(9)
C42 0.160(12) 0.092(7) 0.122(9) -0.026(7) 0.072(9) -0.055(8)
C43 0.077(6) 0.054(5) 0.249(15) -0.041(7) 0.090(8) -0.025(5)

loop_
_atom_type_symbol
_atom_type_description
_atom_type_scat_dispersion_real
_atom_type_scat_dispersion_imag
_atom_type_scat_source
C C 0.0033 0.0016 'International Tables Vol C Tables 4.2.6.8 and 6.1.1.4'
H H 0.0000 0.0000 'International Tables Vol C Tables 4.2.6.8 and 6.1.1.4'
N N 0.0061 0.0033 'International Tables Vol C Tables 4.2.6.8 and 6.1.1.4'
O O 0.0106 0.0060 'International Tables Vol C Tables 4.2.6.8 and 6.1.1.4'
B B 0.0013 0.0007 'International Tables Vol C Tables 4.2.6.8 and 6.1.1.4'
F F 0.0171 0.0103 'International Tables Vol C Tables 4.2.6.8 and 6.1.1.4'
Fe Fe 0.3463 0.8444 'International Tables Vol C Tables 4.2.6.8 and 6.1.1.4'

loop_
_geom_angle_atom_site_label_1
_geom_angle_atom_site_label_2
_geom_angle_atom_site_label_3
_geom_angle
_geom_angle_site_symmetry_1
_geom_angle_site_symmetry_3
N11 Fe1 N11 180.0(2) 3_666 .
N11 Fe1 N21 86.45(16) 3_666 .
N11 Fe1 N21 93.54(16) . .
N11 Fe1 N21 93.55(16) 3_666 3_666
N11 Fe1 N21 86.45(16) . 3_666
N21 Fe1 N21 179.997(1) . 3_666
N11 Fe1 N1 73.47(15) 3_666 3_666
N11 Fe1 N1 106.53(15) . 3_666
N21 Fe1 N1 102.01(15) . 3_666
N21 Fe1 N1 77.99(15) 3_666 3_666
N11 Fe1 N1 106.53(15) 3_666 .
N11 Fe1 N1 73.47(15) . .
N21 Fe1 N1 77.99(15) . .
N21 Fe1 N1 102.01(15) 3_666 .
N1 Fe1 N1 180.0 3_666 .
C10 N1 C30 111.6(4) . .
C10 N1 C20 109.4(4) . .
C30 N1 C20 110.3(4) . .
C10 N1 Fe1 105.1(3) . .
C30 N1 Fe1 113.6(3) . .
C20 N1 Fe1 106.6(3) . .
N12 N11 C11 109.9(4) . .
N12 N11 Fe1 130.0(3) . .
C11 N11 Fe1 113.5(3) . .
N13 N12 N11 105.6(4) . .
N12 N13 C12 112.6(4) . .
N12 N13 C13 118.1(4) . .
C12 N13 C13 128.9(5) . .
N22 N21 C21 111.1(4) . .
N22 N21 Fe1 133.1(3) . .
C21 N21 Fe1 114.6(3) . .
N21 N22 N23 105.4(4) . .
N22 N23 C22 111.9(4) . .
N22 N23 C23 118.8(4) . .
C22 N23 C23 129.3(4) . .
N32 N31 C31 109.6(5) . .
N31 N32 N33 107.0(5) . .
N32 N33 C32 111.2(5) . .
N32 N33 C33 120.5(5) . .
C32 N33 C33 128.0(5) . .
N1 C10 C11 108.6(4) . .
N11 C11 C12 107.8(5) . .
N11 C11 C10 118.8(4) . .
C12 C11 C10 133.3(5) . .
N13 C12 C11 104.1(5) . .
C14 C13 N13 107.7(4) . .
C19 C14 C15 118.4(5) . .
C19 C14 C13 121.7(5) . .
C15 C14 C13 119.7(5) . .
C16 C15 C14 121.2(5) . .
C15 C16 C17 119.3(6) . .
C18 C17 C16 119.9(6) . .
C17 C18 C19 120.5(6) . .
C18 C19 C14 120.6(5) . .
C21 C20 N1 111.5(4) . .
N21 C21 C22 106.8(4) . .
N21 C21 C20 119.1(4) . .
C22 C21 C20 134.0(4) . .
N23 C22 C21 104.8(4) . .
N23 C23 C24 112.4(4) . .
C25 C24 C29 118.5(6) . .
C25 C24 C23 121.5(5) . .
C29 C24 C23 120.1(5) . .
C26 C25 C24 121.4(6) . .
C25 C26 C27 119.9(6) . .
C26 C27 C28 119.9(6) . .
C27 C28 C29 120.6(7) . .
C28 C29 C24 119.7(6) . .
N1 C30 C31 114.3(4) . .
N31 C31 C32 107.9(5) . .
N31 C31 C30 120.8(5) . .
C32 C31 C30 131.3(5) . .
N33 C32 C31 104.3(5) . .
N33 C33 C34 112.9(5) . .
C39 C34 C35 119.3(8) . .
C39 C34 C33 120.7(8) . .
C35 C34 C33 120.0(6) . .
C36 C35 C34 121.0(9) . .
C35 C36 C37 119.7(10) . .
C38 C37 C36 121.8(10) . .
C37 C38 C39 119.6(10) . .
C34 C39 C38 118.6(10) . .
F2A B1A F4A 116.5(7) . .
F2A B1A F3A 109.1(6) . .
F4A B1A F3A 105.3(7) . .
F2A B1A F1A 107.9(6) . .
F4A B1A F1A 110.7(7) . .
F3A B1A F1A 107.0(7) . .
F4B B1B F1B 110.1(9) . .
F4B B1B F3B 111.2(8) . .
F1B B1B F3B 112.6(9) . .
F4B B1B F2B 107.2(9) . .
F1B B1B F2B 109.1(9) . .
F3B B1B F2B 106.5(8) . .
O1 C42 C43 105.7(10) . .

loop_
_geom_bond_atom_site_label_1
_geom_bond_atom_site_label_2
_geom_bond_distance
_geom_bond_site_symmetry_2
Fe1 N11 2.121(4) 3_666
Fe1 N11 2.121(4) .
Fe1 N21 2.154(4) .
Fe1 N21 2.154(4) 3_666
Fe1 N1 2.306(4) 3_666
Fe1 N1 2.306(4) .
N1 C10 1.484(7) .
N1 C30 1.490(6) .
N1 C20 1.495(6) .
N11 N12 1.330(6) .
N11 C11 1.344(7) .
N12 N13 1.319(6) .
N13 C12 1.346(7) .
N13 C13 1.492(7) .
N21 N22 1.315(6) .
N21 C21 1.365(6) .
N22 N23 1.342(6) .
N23 C22 1.355(7) .
N23 C23 1.490(6) .
N31 N32 1.308(7) .
N31 C31 1.364(7) .
N32 N33 1.341(7) .
N33 C32 1.356(7) .
N33 C33 1.476(8) .
C10 C11 1.505(7) .
C11 C12 1.372(8) .
C13 C14 1.489(8) .
C14 C19 1.390(8) .
C14 C15 1.396(8) .
C15 C16 1.380(8) .
C16 C17 1.401(9) .
C17 C18 1.370(9) .
C18 C19 1.386(9) .
C20 C21 1.487(7) .
C21 C22 1.373(7) .
C23 C24 1.497(8) .
C24 C25 1.391(8) .
C24 C29 1.392(8) .
C25 C26 1.361(9) .
C26 C27 1.375(10) .
C27 C28 1.377(11) .
C28 C29 1.382(10) .
C30 C31 1.496(7) .
C31 C32 1.375(8) .
C33 C34 1.519(10) .
C34 C39 1.368(10) .
C34 C35 1.405(10) .
C35 C36 1.365(11) .
C36 C37 1.366(16) .
C37 C38 1.343(16) .
C38 C39 1.446(14) .
B1A F2A 1.379(7) .
B1A F4A 1.381(7) .
B1A F3A 1.384(7) .
B1A F1A 1.389(7) .
B1B F4B 1.368(8) .
B1B F1B 1.371(8) .
B1B F3B 1.373(8) .
B1B F2B 1.377(8) .
O1 C42 1.481(15) .
C42 C43 1.488(17) .
